data_4339243
loop_
_publ_author_name
'Armbr\"uster, Marc'
'Schnelle, Walter'
'Schwarz, Ulrich'
'Grin, Yuri'

_publ_section_title
;
 Chemical bonding in TiSb(2) and VSb(2): a quantum chemical and
 experimental study.
;
_journal_issue 16
_journal_name_full 'Inorganic chemistry'
_journal_page_first 6319
_journal_page_last 6328
_journal_paper_doi 10.1021/ic070284p
_journal_volume 46
_journal_year 2007
_chemical_formula_sum 'Sb2 V0.96'
_chemical_formula_weight 243.5
_chemical_name_systematic
;
 Vanadiumdistannide
;
_space_group_IT_number 140
_symmetry_space_group_name_Hall '-I 4 2c'
_symmetry_space_group_name_H-M 'I 4/m c m'
_atom_sites_solution_hydrogens geom
_atom_sites_solution_primary direct
_atom_sites_solution_secondary difmap
_audit_creation_method SHELXL-97
_cell_angle_alpha 90.000(5)
_cell_angle_beta 90.000(5)
_cell_angle_gamma 90.000(5)
_cell_formula_units_Z 16
_cell_length_a 6.562(5)
_cell_length_b 6.562(5)
_cell_length_c 5.643(5)
_cell_measurement_temperature 293(2)
_cell_volume 243.0(3)
_computing_structure_refinement 'SHELXL-97 (Sheldrick, 1997)'
_diffrn_ambient_temperature 293(2)
_diffrn_measured_fraction_theta_full 0.957
_diffrn_measured_fraction_theta_max 0.957
_diffrn_measurement_device_type 'Rigaku R-AXIS RAPID'
_diffrn_radiation_monochromator graphite
_diffrn_radiation_source 'fine-focus sealed tube'
_diffrn_radiation_type MoK\a
_diffrn_radiation_wavelength 0.71073
_diffrn_reflns_av_R_equivalents 0.0785
_diffrn_reflns_av_sigmaI/netI 0.0560
_diffrn_reflns_limit_h_max 15
_diffrn_reflns_limit_h_min -17
_diffrn_reflns_limit_k_max 11
_diffrn_reflns_limit_k_min -13
_diffrn_reflns_limit_l_max 11
_diffrn_reflns_limit_l_min -14
_diffrn_reflns_number 3242
_diffrn_reflns_theta_full 71.06
_diffrn_reflns_theta_max 71.06
_diffrn_reflns_theta_min 4.39
_exptl_absorpt_coefficient_mu 25.417
_exptl_absorpt_correction_type numerical
_exptl_crystal_colour 'dark, metallic lustre'
_exptl_crystal_density_diffrn 8.049
_exptl_crystal_density_method 'not measured'
_exptl_crystal_description prism
_exptl_crystal_F_000 500
_exptl_crystal_size_max 0.2
_exptl_crystal_size_mid 0.2
_exptl_crystal_size_min 0.2
_refine_diff_density_max 6.641
_refine_diff_density_min -4.091
_refine_diff_density_rms 0.681
_refine_ls_extinction_coef 0.057(6)
_refine_ls_extinction_expression Fc^*^=kFc[1+0.001xFc^2^\l^3^/sin(2\q)]^-1/4^
_refine_ls_extinction_method SHELXL
_refine_ls_goodness_of_fit_ref 1.037
_refine_ls_hydrogen_treatment mixed
_refine_ls_matrix_type full
_refine_ls_number_parameters 10
_refine_ls_number_reflns 646
_refine_ls_number_restraints 0
_refine_ls_restrained_S_all 1.037
_refine_ls_R_factor_all 0.0325
_refine_ls_R_factor_gt 0.0315
_refine_ls_shift/su_max 0.000
_refine_ls_shift/su_mean 0.000
_refine_ls_structure_factor_coef Fsqd
_refine_ls_weighting_details 'calc w=1/[\s^2^(Fo^2^)+(0.0304P)^2^+0.8070P] where P=(Fo^2^+2Fc^2^)/3'
_refine_ls_weighting_scheme calc
_refine_ls_wR_factor_gt 0.0744
_refine_ls_wR_factor_ref 0.0751
_reflns_number_gt 632
_reflns_number_total 646
_reflns_threshold_expression >2sigma(I)
_cod_data_source_file ic070284p-file001.cif
_cod_data_source_block ma02013c_VSb2
_cod_database_code 4339243

loop_
_symmetry_equiv_pos_as_xyz
'x, y, z'
'-x, -y, z'
'x, -y, -z+1/2'
'-x, y, -z+1/2'
'-y, -x, -z+1/2'
'y, x, -z+1/2'
'y, -x, z'
'-y, x, z'
'x+1/2, y+1/2, z+1/2'
'-x+1/2, -y+1/2, z+1/2'
'x+1/2, -y+1/2, -z+1'
'-x+1/2, y+1/2, -z+1'
'-y+1/2, -x+1/2, -z+1'
'y+1/2, x+1/2, -z+1'
'y+1/2, -x+1/2, z+1/2'
'-y+1/2, x+1/2, z+1/2'
'-x, -y, -z'
'x, y, -z'
'-x, y, z-1/2'
'x, -y, z-1/2'
'y, x, z-1/2'
'-y, -x, z-1/2'
'-y, x, -z'
'y, -x, -z'
'-x+1/2, -y+1/2, -z+1/2'
'x+1/2, y+1/2, -z+1/2'
'-x+1/2, y+1/2, z'
'x+1/2, -y+1/2, z'
'y+1/2, x+1/2, z'
'-y+1/2, -x+1/2, z'
'-y+1/2, x+1/2, -z+1/2'
'y+1/2, -x+1/2, -z+1/2'

loop_
_atom_site_label
_atom_site_type_symbol
_atom_site_fract_x
_atom_site_fract_y
_atom_site_fract_z
_atom_site_U_iso_or_equiv
_atom_site_adp_type
_atom_site_occupancy
_atom_site_symmetry_multiplicity
_atom_site_calc_flag
_atom_site_refinement_flags
Sb1 Sb 0.155758(19) 0.655758(19) 0.5000 0.00752(5) Uani 1.00(5) 4 d SP
V2 V 0.0000 0.0000 0.2500 0.00705(11) Uani 0.96(5) 8 d SP

loop_
_atom_site_aniso_label
_atom_site_aniso_U_11
_atom_site_aniso_U_22
_atom_site_aniso_U_33
_atom_site_aniso_U_23
_atom_site_aniso_U_13
_atom_site_aniso_U_12
Sb1 0.00648(6) 0.00648(6) 0.00960(7) 0.000 0.000 -0.00004(3)
V2 0.00614(13) 0.00614(13) 0.00886(16) 0.000 0.000 0.000

loop_
_atom_type_symbol
_atom_type_description
_atom_type_scat_dispersion_real
_atom_type_scat_dispersion_imag
_atom_type_scat_source
V V 0.3005 0.5294 'International Tables Vol C Tables 4.2.6.8 and 6.1.1.4'
Sb Sb -0.5866 1.5461 'International Tables Vol C Tables 4.2.6.8 and 6.1.1.4'

loop_
_geom_angle_atom_site_label_1
_geom_angle_atom_site_label_2
_geom_angle_atom_site_label_3
_geom_angle
_geom_angle_site_symmetry_1
_geom_angle_site_symmetry_3
V2 Sb1 V2 108.84(5) 17_566 9
V2 Sb1 V2 59.28(6) 17_566 1_565
V2 Sb1 V2 144.293(12) 9 1_565
V2 Sb1 V2 144.293(13) 17_566 25
V2 Sb1 V2 59.28(6) 9 25
V2 Sb1 V2 108.84(5) 1_565 25
V2 Sb1 Sb1 107.853(6) 17_566 17_566
V2 Sb1 Sb1 107.853(6) 9 17_566
V2 Sb1 Sb1 107.853(6) 1_565 17_566
V2 Sb1 Sb1 107.853(6) 25 17_566
V2 Sb1 Sb1 54.42(2) 17_566 25_566
V2 Sb1 Sb1 54.42(2) 9 25_566
V2 Sb1 Sb1 105.00(4) 1_565 25_566
V2 Sb1 Sb1 105.00(4) 25 25_566
Sb1 Sb1 Sb1 121.80(3) 17_566 25_566
V2 Sb1 Sb1 105.00(4) 17_566 25_565
V2 Sb1 Sb1 105.00(4) 9 25_565
V2 Sb1 Sb1 54.42(2) 1_565 25_565
V2 Sb1 Sb1 54.42(2) 25 25_565
Sb1 Sb1 Sb1 121.80(3) 17_566 25_565
Sb1 Sb1 Sb1 116.41(6) 25_566 25_565
V2 V2 V2 180.0 17_556 17
V2 V2 Sb1 119.64(3) 17_556 19_545
V2 V2 Sb1 60.36(3) 17 19_545
V2 V2 Sb1 60.36(3) 17_556 27_545
V2 V2 Sb1 119.64(3) 17 27_545
Sb1 V2 Sb1 144.293(12) 19_545 27_545
V2 V2 Sb1 60.36(3) 17_556 17_566
V2 V2 Sb1 119.64(3) 17 17_566
Sb1 V2 Sb1 138.009(14) 19_545 17_566
Sb1 V2 Sb1 75.84(3) 27_545 17_566
V2 V2 Sb1 60.36(3) 17_556 1_545
V2 V2 Sb1 119.64(3) 17 1_545
Sb1 V2 Sb1 75.28(4) 19_545 1_545
Sb1 V2 Sb1 75.84(3) 27_545 1_545
Sb1 V2 Sb1 120.72(6) 17_566 1_545
V2 V2 Sb1 119.64(3) 17_556 3_565
V2 V2 Sb1 60.36(3) 17 3_565
Sb1 V2 Sb1 120.72(6) 19_545 3_565
Sb1 V2 Sb1 71.16(5) 27_545 3_565
Sb1 V2 Sb1 75.28(4) 17_566 3_565
Sb1 V2 Sb1 138.009(14) 1_545 3_565
V2 V2 Sb1 119.64(3) 17_556 9_444
V2 V2 Sb1 60.36(3) 17 9_444
Sb1 V2 Sb1 75.84(3) 19_545 9_444
Sb1 V2 Sb1 138.009(14) 27_545 9_444
Sb1 V2 Sb1 71.16(5) 17_566 9_444
Sb1 V2 Sb1 144.293(13) 1_545 9_444
Sb1 V2 Sb1 75.84(3) 3_565 9_444
V2 V2 Sb1 60.36(3) 17_556 11_455
V2 V2 Sb1 119.64(3) 17 11_455
Sb1 V2 Sb1 71.16(5) 19_545 11_455
Sb1 V2 Sb1 120.72(6) 27_545 11_455
Sb1 V2 Sb1 75.84(3) 17_566 11_455
Sb1 V2 Sb1 75.84(3) 1_545 11_455
Sb1 V2 Sb1 144.293(12) 3_565 11_455
Sb1 V2 Sb1 75.28(4) 9_444 11_455
V2 V2 Sb1 119.64(3) 17_556 25
V2 V2 Sb1 60.36(3) 17 25
Sb1 V2 Sb1 75.84(3) 19_545 25
Sb1 V2 Sb1 75.28(4) 27_545 25
Sb1 V2 Sb1 144.293(13) 17_566 25
Sb1 V2 Sb1 71.16(5) 1_545 25
Sb1 V2 Sb1 75.84(3) 3_565 25
Sb1 V2 Sb1 120.72(6) 9_444 25
Sb1 V2 Sb1 138.009(14) 11_455 25

loop_
_geom_bond_atom_site_label_1
_geom_bond_atom_site_label_2
_geom_bond_distance
_geom_bond_site_symmetry_2
Sb1 V2 2.8526(18) 17_566
Sb1 V2 2.8526(18) 9
Sb1 V2 2.8526(18) 1_565
Sb1 V2 2.8526(18) 25
Sb1 Sb1 2.891(2) 17_566
Sb1 Sb1 3.320(2) 25_566
Sb1 Sb1 3.320(2) 25_565
V2 V2 2.821(2) 17_556
V2 V2 2.821(2) 17
V2 Sb1 2.8526(18) 19_545
V2 Sb1 2.8526(18) 27_545
V2 Sb1 2.8526(18) 17_566
V2 Sb1 2.8526(18) 1_545
V2 Sb1 2.8526(18) 3_565
V2 Sb1 2.8526(18) 9_444
V2 Sb1 2.8526(18) 11_455
V2 Sb1 2.8526(18) 25
